data_4084939
loop_
_publ_author_name
'Contrella, Nathan D.'
'Jordan, Richard F.'

_publ_section_title
;
 Lewis Acid Modification and Ethylene Oligomerization Behavior of
 Palladium Catalysts That Contain a Phosphine-Sulfonate-Diethyl
 Phosphonate Ancillary Ligand
;
_journal_issue 24
_journal_name_full Organometallics
_journal_page_first 7199
_journal_paper_doi 10.1021/om5009988
_journal_volume 33
_journal_year 2014
_chemical_formula_sum 'C56 H74 Mg O14 P4 S2'
_chemical_formula_weight 1183.46
_chemical_name_systematic
; 
 ? 
;
_space_group_crystal_system triclinic
_space_group_IT_number 2
_symmetry_space_group_name_Hall '-P 1'
_symmetry_space_group_name_H-M 'P -1'
_atom_sites_solution_hydrogens geom
_atom_sites_solution_primary direct
_atom_sites_solution_secondary difmap
_audit_creation_method SHELXL-97
_cell_angle_alpha 75.154(6)
_cell_angle_beta 83.523(7)
_cell_angle_gamma 85.602(7)
_cell_formula_units_Z 2
_cell_length_a 11.584(4)
_cell_length_b 11.755(4)
_cell_length_c 22.355(8)
_cell_measurement_reflns_used 1024
_cell_measurement_temperature 100(2)
_cell_measurement_theta_max 25.44
_cell_measurement_theta_min 1.77
_cell_volume 2920.1(18)
_computing_structure_refinement 'SHELXL-97 (Sheldrick, 1997)'
_computing_structure_solution 'SHELXS-97 (Sheldrick, 1990)'
_diffrn_ambient_temperature 100(2)
_diffrn_measured_fraction_theta_full 0.988
_diffrn_measured_fraction_theta_max 0.988
_diffrn_radiation_monochromator graphite
_diffrn_radiation_source 'fine-focus sealed tube'
_diffrn_radiation_type MoK\a
_diffrn_radiation_wavelength 0.71073
_diffrn_reflns_av_R_equivalents 0.1057
_diffrn_reflns_av_sigmaI/netI 0.2302
_diffrn_reflns_limit_h_max 13
_diffrn_reflns_limit_h_min -13
_diffrn_reflns_limit_k_max 14
_diffrn_reflns_limit_k_min -14
_diffrn_reflns_limit_l_max 26
_diffrn_reflns_limit_l_min -26
_diffrn_reflns_number 28868
_diffrn_reflns_theta_full 25.44
_diffrn_reflns_theta_max 25.44
_diffrn_reflns_theta_min 1.77
_exptl_absorpt_coefficient_mu 0.275
_exptl_absorpt_correction_T_max 1.000
_exptl_absorpt_correction_T_min 0.756
_exptl_absorpt_correction_type multi-scan
_exptl_absorpt_process_details
;
absorption corrections were made based on correspondance of
equivalent intensities usingprogram SADABS (G. Sheldrick, Bruker 
Analytical X-ray Systems, Madison, WI)
;
_exptl_crystal_density_diffrn 1.346
_exptl_crystal_density_method 'not measured'
_exptl_crystal_F_000 1252
_exptl_crystal_size_max 0.32
_exptl_crystal_size_mid 0.32
_exptl_crystal_size_min 0.32
_refine_diff_density_max 0.600
_refine_diff_density_min -0.471
_refine_diff_density_rms 0.063
_refine_ls_extinction_method none
_refine_ls_goodness_of_fit_ref 0.775
_refine_ls_hydrogen_treatment constr
_refine_ls_matrix_type full
_refine_ls_number_parameters 706
_refine_ls_number_reflns 10670
_refine_ls_number_restraints 0
_refine_ls_restrained_S_all 0.775
_refine_ls_R_factor_all 0.1683
_refine_ls_R_factor_gt 0.0681
_refine_ls_shift/su_max 0.084
_refine_ls_shift/su_mean 0.003
_refine_ls_structure_factor_coef Fsqd
_refine_ls_weighting_details 'calc w=1/[\s^2^(Fo^2^)+(0.0363P)^2^+0.0000P] where P=(Fo^2^+2Fc^2^)/3'
_refine_ls_weighting_scheme calc
_refine_ls_wR_factor_gt 0.1119
_refine_ls_wR_factor_ref 0.1320
_reflns_number_gt 4120
_reflns_number_total 10670
_reflns_threshold_expression >2sigma(I)
_cod_data_source_file om5009988_si_002.cif
_cod_data_source_block Mg1a2
_cod_depositor_comments 'Adding full bibliography for 4084939--4084944.cif.'
_cod_original_cell_volume 2920.3(18)
_cod_original_sg_symbol_H-M P-1
_cod_database_code 4084939

loop_
_symmetry_equiv_pos_as_xyz
'x, y, z'
'-x, -y, -z'

loop_
_atom_site_label
_atom_site_type_symbol
_atom_site_fract_x
_atom_site_fract_y
_atom_site_fract_z
_atom_site_U_iso_or_equiv
_atom_site_adp_type
_atom_site_occupancy
_atom_site_symmetry_multiplicity
_atom_site_calc_flag
_atom_site_refinement_flags
C1 C 0.9725(5) 0.2488(4) 0.3947(3) 0.0359(14) Uani 1 1 d .
C2 C 1.0854(5) 0.2813(5) 0.3785(3) 0.0475(16) Uani 1 1 d .
H2 H 1.1087 0.3223 0.3369 0.057 Uiso 1 1 calc R
C3 C 1.1655(5) 0.2548(5) 0.4221(3) 0.0448(16) Uani 1 1 d .
H3 H 1.2427 0.2802 0.4108 0.054 Uiso 1 1 calc R
C4 C 1.1338(5) 0.1925(5) 0.4811(3) 0.0429(16) Uani 1 1 d .
H4 H 1.1893 0.1733 0.5109 0.051 Uiso 1 1 calc R
C5 C 1.0234(5) 0.1576(4) 0.4978(3) 0.0443(16) Uani 1 1 d .
H5 H 1.0017 0.1137 0.5390 0.053 Uiso 1 1 calc R
C6 C 0.9421(5) 0.1860(4) 0.4546(3) 0.0426(16) Uani 1 1 d .
H6 H 0.8647 0.1619 0.4665 0.051 Uiso 1 1 calc R
C7 C 0.8465(5) 0.4425(4) 0.3174(2) 0.0372(15) Uani 1 1 d .
C8 C 0.8937(5) 0.5075(5) 0.3512(2) 0.0418(15) Uani 1 1 d .
H8 H 0.9421 0.4671 0.3824 0.050 Uiso 1 1 calc R
C9 C 0.8746(5) 0.6274(5) 0.3424(3) 0.0429(16) Uani 1 1 d .
C10 C 0.8049(5) 0.6839(5) 0.2980(3) 0.0431(16) Uani 1 1 d .
H10 H 0.7895 0.7666 0.2913 0.052 Uiso 1 1 calc R
C11 C 0.7559(5) 0.6238(5) 0.2623(2) 0.0438(16) Uani 1 1 d .
H11 H 0.7076 0.6654 0.2314 0.053 Uiso 1 1 calc R
C12 C 0.7768(5) 0.5031(5) 0.2715(2) 0.0360(14) Uani 1 1 d .
C13 C 0.9281(5) 0.6937(4) 0.3807(2) 0.0528(17) Uani 1 1 d .
H13A H 0.9922 0.7384 0.3554 0.079 Uiso 1 1 calc R
H13B H 0.9579 0.6378 0.4169 0.079 Uiso 1 1 calc R
H13C H 0.8691 0.7480 0.3947 0.079 Uiso 1 1 calc R
C14 C 0.7991(5) 0.5549(5) 0.1198(2) 0.0498(17) Uani 1 1 d .
H14A H 0.8669 0.5390 0.1445 0.060 Uiso 1 1 calc R
H14B H 0.7969 0.6394 0.0975 0.060 Uiso 1 1 calc R
C15 C 0.8138(5) 0.4817(5) 0.0734(3) 0.0630(19) Uani 1 1 d .
H15A H 0.8289 0.3990 0.0948 0.095 Uiso 1 1 calc R
H15B H 0.8794 0.5088 0.0426 0.095 Uiso 1 1 calc R
H15C H 0.7426 0.4895 0.0525 0.095 Uiso 1 1 calc R
C16 C 0.4868(5) 0.3682(6) 0.2442(3) 0.0625(19) Uani 1 1 d .
H16A H 0.5241 0.2931 0.2377 0.075 Uiso 1 1 calc R
H16B H 0.4482 0.4087 0.2067 0.075 Uiso 1 1 calc R
C17 C 0.4008(5) 0.3444(5) 0.2984(2) 0.0539(17) Uani 1 1 d .
H17A H 0.4370 0.2940 0.3341 0.081 Uiso 1 1 calc R
H17B H 0.3360 0.3044 0.2895 0.081 Uiso 1 1 calc R
H17C H 0.3717 0.4189 0.3080 0.081 Uiso 1 1 calc R
C18 C 0.7347(4) 0.2331(5) 0.3778(2) 0.0339(14) Uani 1 1 d .
C19 C 0.6651(5) 0.3035(5) 0.4090(2) 0.0356(14) Uani 1 1 d .
H19 H 0.6889 0.3805 0.4058 0.043 Uiso 1 1 calc R
C20 C 0.5620(5) 0.2686(5) 0.4450(2) 0.0389(15) Uani 1 1 d .
C21 C 0.5294(5) 0.1566(5) 0.4479(2) 0.0433(16) Uani 1 1 d .
H21 H 0.4591 0.1293 0.4716 0.052 Uiso 1 1 calc R
C22 C 0.5965(5) 0.0840(5) 0.4172(3) 0.0444(16) Uani 1 1 d .
H22 H 0.5729 0.0066 0.4212 0.053 Uiso 1 1 calc R
C23 C 0.6959(5) 0.1201(5) 0.3813(2) 0.0350(14) Uani 1 1 d .
C24 C 0.4873(5) 0.3505(5) 0.4759(3) 0.0544(17) Uani 1 1 d .
H24A H 0.5364 0.3942 0.4942 0.082 Uiso 1 1 calc R
H24B H 0.4333 0.3051 0.5087 0.082 Uiso 1 1 calc R
H24C H 0.4430 0.4061 0.4451 0.082 Uiso 1 1 calc R
C25 C 1.2003(5) 0.0498(4) 0.2742(3) 0.0395(15) Uani 1 1 d .
C26 C 1.1567(6) 0.0205(5) 0.3365(3) 0.0506(17) Uani 1 1 d .
H26 H 1.0751 0.0187 0.3478 0.061 Uiso 1 1 calc R
C27 C 1.2329(6) -0.0059(5) 0.3818(3) 0.0566(18) Uani 1 1 d .
H27 H 1.2041 -0.0273 0.4245 0.068 Uiso 1 1 calc R
C28 C 1.3500(7) -0.0013(5) 0.3653(3) 0.066(2) Uani 1 1 d .
H28 H 1.4022 -0.0199 0.3967 0.079 Uiso 1 1 calc R
C29 C 1.3924(6) 0.0294(5) 0.3047(4) 0.069(2) Uani 1 1 d .
H29 H 1.4739 0.0343 0.2939 0.083 Uiso 1 1 calc R
C30 C 1.3175(6) 0.0536(5) 0.2586(3) 0.0539(18) Uani 1 1 d .
H30 H 1.3476 0.0728 0.2161 0.065 Uiso 1 1 calc R
C31 C 1.0675(5) -0.0623(4) 0.2071(2) 0.0356(14) Uani 1 1 d .
C32 C 1.1292(4) -0.1625(4) 0.2371(2) 0.0352(14) Uani 1 1 d .
H32 H 1.1845 -0.1542 0.2639 0.042 Uiso 1 1 calc R
C33 C 1.1147(5) -0.2728(5) 0.2302(3) 0.0398(15) Uani 1 1 d .
C34 C 1.0361(5) -0.2834(5) 0.1906(3) 0.0437(16) Uani 1 1 d .
H34 H 1.0267 -0.3583 0.1834 0.052 Uiso 1 1 calc R
C35 C 0.9707(5) -0.1866(5) 0.1610(2) 0.0385(15) Uani 1 1 d .
H35 H 0.9163 -0.1963 0.1342 0.046 Uiso 1 1 calc R
C36 C 0.9823(5) -0.0757(5) 0.1696(2) 0.0351(14) Uani 1 1 d .
C37 C 1.1827(5) -0.3783(5) 0.2648(3) 0.0542(17) Uani 1 1 d .
H37A H 1.1384 -0.4138 0.3044 0.081 Uiso 1 1 calc R
H37B H 1.2572 -0.3539 0.2729 0.081 Uiso 1 1 calc R
H37C H 1.1969 -0.4362 0.2398 0.081 Uiso 1 1 calc R
C38 C 0.6868(6) -0.0147(6) 0.1758(3) 0.074(2) Uani 1 1 d .
H38A H 0.6619 0.0665 0.1784 0.088 Uiso 1 1 calc R
H38B H 0.7180 -0.0570 0.2154 0.088 Uiso 1 1 calc R
C39 C 0.5894(7) -0.0737(7) 0.1662(4) 0.128(3) Uani 1 1 d .
H39A H 0.5446 -0.0205 0.1348 0.192 Uiso 1 1 calc R
H39B H 0.5396 -0.0971 0.2053 0.192 Uiso 1 1 calc R
H39C H 0.6172 -0.1440 0.1518 0.192 Uiso 1 1 calc R
C40 C 0.9063(5) 0.1495(5) 0.0087(2) 0.0443(16) Uani 1 1 d .
H40A H 0.8259 0.1754 0.0213 0.053 Uiso 1 1 calc R
H40B H 0.9045 0.1186 -0.0284 0.053 Uiso 1 1 calc R
C41 C 0.9812(5) 0.2509(5) -0.0070(3) 0.0581(18) Uani 1 1 d .
H41A H 0.9826 0.2818 0.0297 0.087 Uiso 1 1 calc R
H41B H 0.9505 0.3127 -0.0407 0.087 Uiso 1 1 calc R
H41C H 1.0604 0.2257 -0.0204 0.087 Uiso 1 1 calc R
C42 C 1.1709(4) 0.1506(5) 0.1450(2) 0.0369(15) Uani 1 1 d .
C43 C 1.2273(4) 0.0839(5) 0.1062(3) 0.0395(15) Uani 1 1 d .
H43 H 1.2232 0.0007 0.1187 0.047 Uiso 1 1 calc R
C44 C 1.2886(5) 0.1335(5) 0.0506(3) 0.0420(15) Uani 1 1 d .
C45 C 1.2966(5) 0.2536(5) 0.0333(3) 0.0431(16) Uani 1 1 d .
H45 H 1.3405 0.2896 -0.0044 0.052 Uiso 1 1 calc R
C46 C 1.2414(5) 0.3219(5) 0.0704(3) 0.0453(16) Uani 1 1 d .
H46 H 1.2475 0.4050 0.0579 0.054 Uiso 1 1 calc R
C47 C 1.1778(5) 0.2728(5) 0.1249(2) 0.0368(15) Uani 1 1 d .
C48 C 1.3465(5) 0.0576(5) 0.0091(2) 0.0523(17) Uani 1 1 d .
H48A H 1.3662 -0.0211 0.0346 0.078 Uiso 1 1 calc R
H48B H 1.4176 0.0936 -0.0133 0.078 Uiso 1 1 calc R
H48C H 1.2932 0.0513 -0.0209 0.078 Uiso 1 1 calc R
C49 C 0.5042(6) 0.6701(6) 0.3406(3) 0.093(3) Uani 1 1 d .
H49A H 0.5500 0.6163 0.3713 0.139 Uiso 1 1 calc R
H49B H 0.5491 0.7388 0.3194 0.139 Uiso 1 1 calc R
H49C H 0.4857 0.6293 0.3100 0.139 Uiso 1 1 calc R
C50 C 0.3952(6) 0.7090(6) 0.3723(3) 0.066(2) Uani 1 1 d .
H50A H 0.4135 0.7564 0.4005 0.079 Uiso 1 1 calc R
H50B H 0.3466 0.7595 0.3411 0.079 Uiso 1 1 calc R
C51 C 0.2334(5) 0.6457(5) 0.4403(3) 0.0562(18) Uani 1 1 d .
H51A H 0.1814 0.6975 0.4114 0.067 Uiso 1 1 calc R
H51B H 0.2554 0.6908 0.4688 0.067 Uiso 1 1 calc R
C52 C 0.1710(5) 0.5404(5) 0.4769(3) 0.067(2) Uani 1 1 d .
H52A H 0.1506 0.4951 0.4487 0.100 Uiso 1 1 calc R
H52B H 0.1000 0.5655 0.4992 0.100 Uiso 1 1 calc R
H52C H 0.2214 0.4910 0.5068 0.100 Uiso 1 1 calc R
C53 C 0.5716(9) 0.3071(12) 0.8610(4) 0.252(9) Uani 1 1 d .
H53A H 0.6098 0.2288 0.8637 0.378 Uiso 1 1 calc R
H53B H 0.5927 0.3587 0.8198 0.378 Uiso 1 1 calc R
H53C H 0.4870 0.3003 0.8674 0.378 Uiso 1 1 calc R
C54 C 0.6034(11) 0.3493(14) 0.9015(4) 0.304(12) Uani 1 1 d .
H54A H 0.5572 0.4235 0.9021 0.365 Uiso 1 1 calc R
H54B H 0.6861 0.3685 0.8908 0.365 Uiso 1 1 calc R
C55 C 0.6117(8) 0.3380(8) 0.9953(6) 0.123(4) Uani 1 1 d .
H55A H 0.5587 0.4093 0.9881 0.148 Uiso 1 1 calc R
H55B H 0.6928 0.3629 0.9852 0.148 Uiso 1 1 calc R
C56 C 0.5911(7) 0.2591(10) 1.0716(5) 0.175(5) Uani 1 1 d .
H56A H 0.5079 0.2601 1.0857 0.263 Uiso 1 1 calc R
H56B H 0.6329 0.2946 1.0974 0.263 Uiso 1 1 calc R
H56C H 0.6207 0.1775 1.0751 0.263 Uiso 1 1 calc R
Mg1 Mg 0.88516(16) 0.21198(15) 0.22395(8) 0.0394(5) Uani 1 1 d .
O1 O 0.7939(3) 0.0788(3) 0.27786(15) 0.0377(9) Uani 1 1 d .
O2 O 0.8842(3) -0.0064(3) 0.37154(15) 0.0426(10) Uani 1 1 d .
O3 O 0.7040(3) -0.0804(3) 0.35377(16) 0.0496(11) Uani 1 1 d .
O4 O 0.7454(3) 0.3221(3) 0.21889(14) 0.0369(9) Uani 1 1 d .
O5 O 0.6951(3) 0.5305(3) 0.16068(16) 0.0432(10) Uani 1 1 d .
O6 O 0.5733(3) 0.4408(3) 0.25398(16) 0.0460(10) Uani 1 1 d .
O7 O 0.9857(3) 0.3443(3) 0.17832(15) 0.0399(10) Uani 1 1 d .
O8 O 1.1622(3) 0.3406(3) 0.22592(16) 0.0497(11) Uani 1 1 d .
O9 O 1.1261(3) 0.4874(3) 0.13171(16) 0.0511(11) Uani 1 1 d .
O10 O 0.8810(3) 0.1484(3) 0.14909(14) 0.0369(9) Uani 1 1 d .
O11 O 0.7743(3) -0.0112(3) 0.12565(16) 0.0407(10) Uani 1 1 d .
O12 O 0.9493(3) 0.0561(3) 0.05938(15) 0.0373(9) Uani 1 1 d .
O13 O 0.3333(4) 0.6120(3) 0.40650(19) 0.0582(12) Uani 1 1 d .
O14 O 0.5905(5) 0.2713(6) 0.9614(3) 0.115(2) Uani 1 1 d .
P1 P 0.87302(13) 0.28145(12) 0.33423(7) 0.0397(4) Uani 1 1 d .
P2 P 0.70004(14) 0.43892(13) 0.22468(7) 0.0395(4) Uani 1 1 d .
P3 P 1.09141(14) 0.08279(13) 0.21932(7) 0.0397(4) Uani 1 1 d .
P4 P 0.89409(14) 0.03971(13) 0.12696(7) 0.0382(4) Uani 1 1 d .
S1 S 0.77607(14) 0.01819(12) 0.34408(7) 0.0392(4) Uani 1 1 d .
S2 S 1.10918(15) 0.37056(13) 0.16921(7) 0.0437(4) Uani 1 1 d .

loop_
_atom_site_aniso_label
_atom_site_aniso_U_11
_atom_site_aniso_U_22
_atom_site_aniso_U_33
_atom_site_aniso_U_23
_atom_site_aniso_U_13
_atom_site_aniso_U_12
C1 0.036(4) 0.024(3) 0.046(4) -0.008(3) -0.001(3) 0.001(3)
C2 0.057(5) 0.040(4) 0.044(4) -0.011(3) 0.004(4) -0.005(3)
C3 0.038(4) 0.052(4) 0.045(4) -0.013(3) -0.003(3) -0.005(3)
C4 0.043(4) 0.041(4) 0.044(4) -0.009(3) -0.011(3) 0.001(3)
C5 0.053(5) 0.033(4) 0.043(4) -0.001(3) -0.011(4) 0.003(3)
C6 0.045(4) 0.033(4) 0.045(4) -0.001(3) -0.005(3) 0.000(3)
C7 0.053(4) 0.026(3) 0.030(3) -0.007(3) 0.003(3) 0.001(3)
C8 0.057(4) 0.034(4) 0.032(4) -0.004(3) -0.005(3) 0.002(3)
C9 0.057(4) 0.033(4) 0.039(4) -0.008(3) -0.007(3) 0.000(3)
C10 0.056(4) 0.021(3) 0.048(4) -0.006(3) 0.003(3) 0.006(3)
C11 0.055(4) 0.033(4) 0.042(4) -0.008(3) -0.006(3) 0.004(3)
C12 0.043(4) 0.029(3) 0.037(4) -0.013(3) 0.005(3) 0.000(3)
C13 0.075(5) 0.035(4) 0.048(4) -0.011(3) -0.003(4) -0.005(3)
C14 0.055(5) 0.054(4) 0.035(4) -0.002(3) -0.003(3) -0.002(3)
C15 0.083(5) 0.057(4) 0.041(4) 0.000(3) -0.004(4) 0.005(4)
C16 0.045(5) 0.083(5) 0.053(5) -0.012(4) 0.007(4) 0.000(4)
C17 0.061(5) 0.052(4) 0.051(4) -0.011(3) -0.017(4) -0.009(3)
C18 0.037(4) 0.034(3) 0.029(3) -0.001(3) -0.010(3) 0.003(3)
C19 0.041(4) 0.034(3) 0.036(4) -0.018(3) -0.002(3) 0.001(3)
C20 0.038(4) 0.038(4) 0.040(4) -0.010(3) -0.007(3) 0.000(3)
C21 0.036(4) 0.047(4) 0.044(4) -0.007(3) 0.001(3) -0.005(3)
C22 0.048(4) 0.030(4) 0.056(4) -0.009(3) -0.011(4) -0.005(3)
C23 0.037(4) 0.031(4) 0.033(4) 0.001(3) -0.009(3) 0.000(3)
C24 0.060(5) 0.050(4) 0.055(4) -0.019(3) -0.003(4) 0.004(3)
C25 0.051(4) 0.020(3) 0.049(4) -0.010(3) -0.014(3) 0.001(3)
C26 0.068(5) 0.044(4) 0.046(4) -0.021(3) -0.020(4) 0.006(3)
C27 0.070(5) 0.052(4) 0.053(5) -0.016(4) -0.023(4) 0.002(4)
C28 0.082(6) 0.058(5) 0.063(5) -0.007(4) -0.039(5) -0.008(4)
C29 0.060(5) 0.067(5) 0.083(6) -0.009(4) -0.025(5) -0.015(4)
C30 0.057(5) 0.054(4) 0.053(5) -0.012(3) -0.014(4) -0.009(4)
C31 0.040(4) 0.032(3) 0.036(4) -0.011(3) -0.007(3) 0.009(3)
C32 0.034(4) 0.030(3) 0.044(4) -0.012(3) -0.010(3) 0.000(3)
C33 0.041(4) 0.036(4) 0.043(4) -0.013(3) -0.005(3) 0.002(3)
C34 0.041(4) 0.034(4) 0.054(4) -0.009(3) 0.000(3) 0.002(3)
C35 0.036(4) 0.044(4) 0.039(4) -0.015(3) -0.008(3) -0.005(3)
C36 0.035(4) 0.034(4) 0.036(4) -0.012(3) 0.002(3) 0.000(3)
C37 0.057(5) 0.042(4) 0.063(4) -0.012(3) -0.012(4) 0.003(3)
C38 0.061(5) 0.103(6) 0.064(5) -0.029(5) 0.009(4) -0.048(5)
C39 0.120(8) 0.148(9) 0.099(7) -0.020(6) 0.021(6) 0.013(7)
C40 0.054(4) 0.046(4) 0.031(4) -0.008(3) -0.003(3) 0.008(3)
C41 0.074(5) 0.049(4) 0.050(4) -0.009(3) -0.008(4) -0.006(4)
C42 0.037(4) 0.037(4) 0.039(4) -0.011(3) -0.011(3) -0.001(3)
C43 0.034(4) 0.034(4) 0.048(4) -0.005(3) -0.007(3) 0.000(3)
C44 0.042(4) 0.045(4) 0.042(4) -0.014(3) -0.012(3) 0.004(3)
C45 0.042(4) 0.049(4) 0.035(4) -0.005(3) -0.001(3) -0.006(3)
C46 0.047(4) 0.036(4) 0.052(4) -0.003(3) -0.016(3) -0.001(3)
C47 0.035(4) 0.044(4) 0.032(4) -0.010(3) -0.003(3) 0.000(3)
C48 0.059(4) 0.050(4) 0.051(4) -0.022(3) 0.007(3) -0.003(3)
C49 0.078(6) 0.096(6) 0.101(6) -0.036(5) 0.025(5) 0.012(5)
C50 0.068(5) 0.059(5) 0.070(5) -0.017(4) -0.009(4) 0.006(4)
C51 0.047(5) 0.071(5) 0.054(4) -0.024(4) -0.002(4) 0.003(4)
C52 0.084(5) 0.053(4) 0.059(5) -0.002(4) -0.012(4) -0.006(4)
C53 0.146(11) 0.42(2) 0.083(9) 0.075(11) 0.028(8) 0.155(13)
C54 0.215(13) 0.58(3) 0.049(7) 0.149(12) -0.070(8) -0.264(16)
C55 0.070(7) 0.068(7) 0.202(13) 0.016(8) -0.014(8) 0.008(5)
C56 0.085(8) 0.243(14) 0.237(14) -0.131(12) -0.013(8) -0.017(8)
Mg1 0.0506(13) 0.0337(11) 0.0347(12) -0.0099(9) -0.0091(10) 0.0052(10)
O1 0.055(3) 0.024(2) 0.035(2) -0.0095(18) -0.0079(19) 0.0046(18)
O2 0.047(3) 0.039(2) 0.044(2) -0.0143(19) -0.010(2) 0.008(2)
O3 0.057(3) 0.033(2) 0.060(3) -0.013(2) -0.007(2) -0.003(2)
O4 0.043(2) 0.036(2) 0.033(2) -0.0123(18) -0.0088(18) 0.0064(19)
O5 0.042(3) 0.038(2) 0.044(3) -0.0010(19) -0.004(2) 0.0030(19)
O6 0.041(3) 0.040(2) 0.061(3) -0.020(2) 0.002(2) -0.008(2)
O7 0.037(3) 0.029(2) 0.051(3) -0.0082(19) -0.005(2) 0.0025(19)
O8 0.063(3) 0.046(3) 0.045(3) -0.018(2) -0.014(2) 0.004(2)
O9 0.068(3) 0.030(2) 0.052(3) -0.006(2) -0.002(2) -0.004(2)
O10 0.043(2) 0.034(2) 0.033(2) -0.0100(18) -0.0079(19) 0.0102(18)
O11 0.035(2) 0.048(3) 0.038(2) -0.0091(19) -0.004(2) -0.002(2)
O12 0.041(2) 0.036(2) 0.033(2) -0.0080(18) -0.0045(19) 0.0055(19)
O13 0.058(3) 0.048(3) 0.064(3) -0.009(2) 0.002(2) -0.005(2)
O14 0.116(5) 0.116(6) 0.108(6) -0.007(4) -0.017(4) -0.036(4)
P1 0.0470(11) 0.0277(9) 0.0410(10) -0.0027(8) -0.0057(8) 0.0007(8)
P2 0.0438(11) 0.0336(10) 0.0395(10) -0.0084(8) -0.0032(8) 0.0038(8)
P3 0.0475(11) 0.0311(9) 0.0413(10) -0.0089(8) -0.0078(8) -0.0036(8)
P4 0.0406(11) 0.0404(10) 0.0346(10) -0.0118(8) -0.0052(8) 0.0024(8)
S1 0.0515(11) 0.0279(9) 0.0383(10) -0.0078(7) -0.0090(8) 0.0026(8)
S2 0.0547(12) 0.0329(10) 0.0456(11) -0.0131(8) -0.0071(9) -0.0002(8)

loop_
_atom_type_symbol
_atom_type_description
_atom_type_scat_dispersion_real
_atom_type_scat_dispersion_imag
_atom_type_scat_source
C C 0.0033 0.0016 'International Tables Vol C Tables 4.2.6.8 and 6.1.1.4'
H H 0.0000 0.0000 'International Tables Vol C Tables 4.2.6.8 and 6.1.1.4'
O O 0.0106 0.0060 'International Tables Vol C Tables 4.2.6.8 and 6.1.1.4'
P P 0.1023 0.0942 'International Tables Vol C Tables 4.2.6.8 and 6.1.1.4'
S S 0.1246 0.1234 'International Tables Vol C Tables 4.2.6.8 and 6.1.1.4'
Mg Mg 0.0486 0.0363 'International Tables Vol C Tables 4.2.6.8 and 6.1.1.4'

loop_
_geom_angle_atom_site_label_1
_geom_angle_atom_site_label_2
_geom_angle_atom_site_label_3
_geom_angle
C2 C1 C6 118.5(5)
C2 C1 P1 118.3(4)
C6 C1 P1 123.0(5)
C1 C2 C3 120.6(6)
C4 C3 C2 120.0(6)
C5 C4 C3 120.3(6)
C4 C5 C6 120.0(6)
C1 C6 C5 120.6(6)
C8 C7 C12 117.5(5)
C8 C7 P1 120.6(4)
C12 C7 P1 121.9(4)
C9 C8 C7 123.7(5)
C10 C9 C8 117.5(5)
C10 C9 C13 121.0(5)
C8 C9 C13 121.5(5)
C9 C10 C11 121.4(5)
C10 C11 C12 120.4(5)
C11 C12 C7 119.5(5)
C11 C12 P2 114.3(4)
C7 C12 P2 126.1(4)
O5 C14 C15 111.9(5)
O6 C16 C17 109.5(5)
C19 C18 C23 117.3(5)
C19 C18 P1 121.8(4)
C23 C18 P1 120.9(4)
C18 C19 C20 123.9(5)
C21 C20 C19 116.4(5)
C21 C20 C24 121.9(5)
C19 C20 C24 121.6(5)
C22 C21 C20 121.3(5)
C23 C22 C21 121.6(5)
C22 C23 C18 119.4(5)
C22 C23 S1 117.6(4)
C18 C23 S1 122.9(4)
C30 C25 C26 119.8(6)
C30 C25 P3 125.1(5)
C26 C25 P3 115.1(5)
C27 C26 C25 119.4(6)
C28 C27 C26 119.9(6)
C29 C28 C27 120.7(7)
C28 C29 C30 120.2(7)
C25 C30 C29 119.9(6)
C32 C31 C36 118.1(5)
C32 C31 P3 120.8(4)
C36 C31 P3 121.1(4)
C33 C32 C31 123.4(5)
C32 C33 C34 117.8(5)
C32 C33 C37 120.9(5)
C34 C33 C37 121.3(5)
C33 C34 C35 120.7(5)
C34 C35 C36 121.6(5)
C35 C36 C31 118.2(5)
C35 C36 P4 116.0(4)
C31 C36 P4 125.6(4)
O11 C38 C39 109.3(6)
O12 C40 C41 110.8(4)
C43 C42 C47 117.2(5)
C43 C42 P3 122.0(4)
C47 C42 P3 120.8(4)
C44 C43 C42 122.7(5)
C43 C44 C45 118.5(5)
C43 C44 C48 120.9(5)
C45 C44 C48 120.6(5)
C44 C45 C46 120.2(5)
C47 C46 C45 121.2(5)
C46 C47 C42 120.1(5)
C46 C47 S2 117.3(5)
C42 C47 S2 122.6(4)
O13 C50 C49 110.6(5)
O13 C51 C52 110.4(5)
C53 C54 O14 112.4(13)
O14 C55 C56 107.6(8)
O4 Mg1 O7 90.66(15)
O4 Mg1 O1 91.77(16)
O7 Mg1 O1 173.65(17)
O4 Mg1 O10 102.15(15)
O7 Mg1 O10 93.85(15)
O1 Mg1 O10 91.36(15)
O4 Mg1 P3 172.61(14)
O7 Mg1 P3 82.22(12)
O1 Mg1 P3 95.51(12)
O10 Mg1 P3 76.49(11)
O4 Mg1 P1 77.05(11)
O7 Mg1 P1 92.51(12)
O1 Mg1 P1 82.33(11)
O10 Mg1 P1 173.60(13)
P3 Mg1 P1 105.11(7)
S1 O1 Mg1 137.9(2)
P2 O4 Mg1 144.7(2)
C14 O5 P2 119.6(3)
C16 O6 P2 123.6(4)
S2 O7 Mg1 138.4(2)
P4 O10 Mg1 143.8(2)
C38 O11 P4 120.0(4)
C40 O12 P4 121.3(3)
C51 O13 C50 111.9(5)
C55 O14 C54 101.2(10)
C1 P1 C18 102.6(2)
C1 P1 C7 104.1(3)
C18 P1 C7 100.4(2)
C1 P1 Mg1 130.35(18)
C18 P1 Mg1 106.59(18)
C7 P1 Mg1 108.91(18)
O4 P2 O6 113.6(2)
O4 P2 O5 113.0(2)
O6 P2 O5 103.1(2)
O4 P2 C12 115.2(2)
O6 P2 C12 104.0(2)
O5 P2 C12 106.9(2)
C25 P3 C42 104.5(3)
C25 P3 C31 103.3(2)
C42 P3 C31 100.4(2)
C25 P3 Mg1 128.8(2)
C42 P3 Mg1 105.87(18)
C31 P3 Mg1 110.40(18)
O10 P4 O12 114.6(2)
O10 P4 O11 112.0(2)
O12 P4 O11 103.1(2)
O10 P4 C36 115.4(2)
O12 P4 C36 103.3(2)
O11 P4 C36 107.4(2)
O2 S1 O3 115.7(2)
O2 S1 O1 111.3(2)
O3 S1 O1 111.1(2)
O2 S1 C23 105.6(2)
O3 S1 C23 106.1(3)
O1 S1 C23 106.3(2)
O8 S2 O9 115.5(2)
O8 S2 O7 112.5(2)
O9 S2 O7 111.1(2)
O8 S2 C47 105.4(2)
O9 S2 C47 106.5(3)
O7 S2 C47 105.0(2)

loop_
_geom_bond_atom_site_label_1
_geom_bond_atom_site_label_2
_geom_bond_distance
C1 C2 1.373(7)
C1 C6 1.374(7)
C1 P1 1.823(5)
C2 C3 1.383(7)
C3 C4 1.361(7)
C4 C5 1.356(7)
C5 C6 1.386(7)
C7 C8 1.383(7)
C7 C12 1.391(6)
C7 P1 1.841(5)
C8 C9 1.377(6)
C9 C10 1.357(7)
C9 C13 1.503(7)
C10 C11 1.382(7)
C11 C12 1.388(6)
C12 P2 1.780(5)
C14 O5 1.429(6)
C14 C15 1.496(7)
C16 O6 1.434(6)
C16 C17 1.461(7)
C18 C19 1.374(6)
C18 C23 1.415(6)
C18 P1 1.829(5)
C19 C20 1.390(7)
C20 C21 1.380(7)
C20 C24 1.494(7)
C21 C22 1.372(7)
C22 C23 1.358(7)
C23 S1 1.776(5)
C25 C30 1.364(7)
C25 C26 1.392(7)
C25 P3 1.810(6)
C26 C27 1.378(7)
C27 C28 1.367(8)
C28 C29 1.354(8)
C29 C30 1.382(7)
C31 C32 1.387(6)
C31 C36 1.408(7)
C31 P3 1.841(5)
C32 C33 1.369(6)
C33 C34 1.373(7)
C33 C37 1.502(7)
C34 C35 1.378(6)
C35 C36 1.383(6)
C36 P4 1.771(5)
C38 O11 1.419(6)
C38 C39 1.433(8)
C40 O12 1.465(5)
C40 C41 1.474(6)
C42 C43 1.391(7)
C42 C47 1.396(7)
C42 P3 1.826(5)
C43 C44 1.372(7)
C44 C45 1.373(7)
C44 C48 1.516(7)
C45 C46 1.374(7)
C46 C47 1.365(7)
C47 S2 1.789(5)
C49 C50 1.478(7)
C50 O13 1.398(6)
C51 O13 1.398(6)
C51 C52 1.487(7)
C53 C54 1.240(17)
C54 O14 1.414(10)
C55 O14 1.276(10)
C55 C56 1.719(12)
Mg1 O4 1.988(4)
Mg1 O7 2.003(4)
Mg1 O1 2.005(4)
Mg1 O10 2.007(4)
Mg1 P3 2.738(3)
Mg1 P1 2.775(2)
O1 S1 1.468(3)
O2 S1 1.434(3)
O3 S1 1.437(3)
O4 P2 1.465(3)
O5 P2 1.558(3)
O6 P2 1.540(4)
O7 S2 1.468(3)
O8 S2 1.422(3)
O9 S2 1.429(3)
O10 P4 1.475(3)
O11 P4 1.559(4)
O12 P4 1.543(3)

loop_
_geom_torsion_atom_site_label_1
_geom_torsion_atom_site_label_2
_geom_torsion_atom_site_label_3
_geom_torsion_atom_site_label_4
_geom_torsion
C6 C1 C2 C3 -2.2(8)
P1 C1 C2 C3 -177.6(4)
C1 C2 C3 C4 2.3(8)
C2 C3 C4 C5 -1.0(8)
C3 C4 C5 C6 -0.4(8)
C2 C1 C6 C5 0.9(8)
P1 C1 C6 C5 176.0(4)
C4 C5 C6 C1 0.4(8)
C12 C7 C8 C9 0.6(8)
P1 C7 C8 C9 -178.0(4)
C7 C8 C9 C10 0.3(9)
C7 C8 C9 C13 179.9(5)
C8 C9 C10 C11 -0.8(9)
C13 C9 C10 C11 179.6(5)
C9 C10 C11 C12 0.2(9)
C10 C11 C12 C7 0.7(8)
C10 C11 C12 P2 176.5(4)
C8 C7 C12 C11 -1.1(8)
P1 C7 C12 C11 177.4(4)
C8 C7 C12 P2 -176.4(4)
P1 C7 C12 P2 2.2(7)
C23 C18 C19 C20 2.1(8)
P1 C18 C19 C20 -176.9(4)
C18 C19 C20 C21 -0.8(8)
C18 C19 C20 C24 -177.5(5)
C19 C20 C21 C22 0.6(8)
C24 C20 C21 C22 177.3(5)
C20 C21 C22 C23 -1.9(8)
C21 C22 C23 C18 3.2(8)
C21 C22 C23 S1 179.7(4)
C19 C18 C23 C22 -3.2(7)
P1 C18 C23 C22 175.8(4)
C19 C18 C23 S1 -179.6(4)
P1 C18 C23 S1 -0.5(6)
C30 C25 C26 C27 -0.8(8)
P3 C25 C26 C27 -179.9(4)
C25 C26 C27 C28 1.0(9)
C26 C27 C28 C29 0.2(10)
C27 C28 C29 C30 -1.7(10)
C26 C25 C30 C29 -0.6(9)
P3 C25 C30 C29 178.4(4)
C28 C29 C30 C25 1.9(10)
C36 C31 C32 C33 2.6(8)
P3 C31 C32 C33 179.6(4)
C31 C32 C33 C34 1.1(8)
C31 C32 C33 C37 -178.9(5)
C32 C33 C34 C35 -2.8(8)
C37 C33 C34 C35 177.3(5)
C33 C34 C35 C36 0.6(8)
C34 C35 C36 C31 3.1(8)
C34 C35 C36 P4 178.7(4)
C32 C31 C36 C35 -4.6(8)
P3 C31 C36 C35 178.4(4)
C32 C31 C36 P4 -179.7(4)
P3 C31 C36 P4 3.3(7)
C47 C42 C43 C44 0.5(8)
P3 C42 C43 C44 -179.2(4)
C42 C43 C44 C45 1.6(8)
C42 C43 C44 C48 -178.6(5)
C43 C44 C45 C46 -1.9(8)
C48 C44 C45 C46 178.3(5)
C44 C45 C46 C47 0.1(8)
C45 C46 C47 C42 2.1(8)
C45 C46 C47 S2 -179.7(4)
C43 C42 C47 C46 -2.3(8)
P3 C42 C47 C46 177.4(4)
C43 C42 C47 S2 179.6(4)
P3 C42 C47 S2 -0.8(6)
O4 Mg1 O1 S1 -101.1(3)
O10 Mg1 O1 S1 156.7(3)
P3 Mg1 O1 S1 80.1(3)
P1 Mg1 O1 S1 -24.4(3)
O7 Mg1 O4 P2 -42.4(4)
O1 Mg1 O4 P2 131.7(4)
O10 Mg1 O4 P2 -136.5(4)
P1 Mg1 O4 P2 50.0(4)
C15 C14 O5 P2 94.4(5)
C17 C16 O6 P2 151.4(4)
O4 Mg1 O7 S2 160.2(3)
O10 Mg1 O7 S2 -97.6(3)
P3 Mg1 O7 S2 -21.8(3)
P1 Mg1 O7 S2 83.1(3)
O4 Mg1 O10 P4 -135.5(4)
O7 Mg1 O10 P4 132.9(4)
O1 Mg1 O10 P4 -43.4(4)
P3 Mg1 O10 P4 51.9(4)
C39 C38 O11 P4 -175.3(5)
C41 C40 O12 P4 100.0(5)
C52 C51 O13 C50 -179.0(5)
C49 C50 O13 C51 176.2(5)
C56 C55 O14 C54 176.4(8)
C53 C54 O14 C55 -171.2(13)
C2 C1 P1 C18 -176.1(4)
C6 C1 P1 C18 8.7(5)
C2 C1 P1 C7 -71.8(5)
C6 C1 P1 C7 113.0(5)
C2 C1 P1 Mg1 58.8(5)
C6 C1 P1 Mg1 -116.3(4)
C19 C18 P1 C1 82.6(5)
C23 C18 P1 C1 -96.4(4)
C19 C18 P1 C7 -24.6(5)
C23 C18 P1 C7 156.4(4)
C19 C18 P1 Mg1 -138.1(4)
C23 C18 P1 Mg1 42.9(4)
C8 C7 P1 C1 -3.6(5)
C12 C7 P1 C1 177.8(4)
C8 C7 P1 C18 102.3(5)
C12 C7 P1 C18 -76.2(5)
C8 C7 P1 Mg1 -146.0(4)
C12 C7 P1 Mg1 35.5(5)
O4 Mg1 P1 C1 -174.8(3)
O7 Mg1 P1 C1 -84.7(3)
O1 Mg1 P1 C1 91.6(3)
P3 Mg1 P1 C1 -2.1(3)
O4 Mg1 P1 C18 61.7(2)
O7 Mg1 P1 C18 151.8(2)
O1 Mg1 P1 C18 -31.9(2)
P3 Mg1 P1 C18 -125.57(18)
O4 Mg1 P1 C7 -45.8(2)
O7 Mg1 P1 C7 44.3(2)
O1 Mg1 P1 C7 -139.4(2)
P3 Mg1 P1 C7 126.9(2)
Mg1 O4 P2 O6 -143.3(3)
Mg1 O4 P2 O5 99.7(4)
Mg1 O4 P2 C12 -23.5(5)
C16 O6 P2 O4 -34.8(5)
C16 O6 P2 O5 87.8(4)
C16 O6 P2 C12 -160.8(4)
C14 O5 P2 O4 -58.1(4)
C14 O5 P2 O6 178.9(4)
C14 O5 P2 C12 69.7(4)
C11 C12 P2 O4 162.2(4)
C7 C12 P2 O4 -22.3(6)
C11 C12 P2 O6 -72.8(4)
C7 C12 P2 O6 102.6(5)
C11 C12 P2 O5 35.8(5)
C7 C12 P2 O5 -148.7(5)
C30 C25 P3 C42 -12.2(5)
C26 C25 P3 C42 166.9(4)
C30 C25 P3 C31 92.5(5)
C26 C25 P3 C31 -88.5(4)
C30 C25 P3 Mg1 -137.0(4)
C26 C25 P3 Mg1 42.0(5)
C43 C42 P3 C25 86.9(5)
C47 C42 P3 C25 -92.8(5)
C43 C42 P3 C31 -19.9(5)
C47 C42 P3 C31 160.5(4)
C43 C42 P3 Mg1 -134.7(4)
C47 C42 P3 Mg1 45.6(5)
C32 C31 P3 C25 -0.8(5)
C36 C31 P3 C25 176.2(5)
C32 C31 P3 C42 107.0(5)
C36 C31 P3 C42 -76.0(5)
C32 C31 P3 Mg1 -141.6(4)
C36 C31 P3 Mg1 35.4(5)
O7 Mg1 P3 C25 89.4(3)
O1 Mg1 P3 C25 -84.6(3)
O10 Mg1 P3 C25 -174.7(3)
P1 Mg1 P3 C25 -1.1(3)
O7 Mg1 P3 C42 -34.9(2)
O1 Mg1 P3 C42 151.1(2)
O10 Mg1 P3 C42 61.0(2)
P1 Mg1 P3 C42 -125.43(19)
O7 Mg1 P3 C31 -142.7(2)
O1 Mg1 P3 C31 43.3(2)
O10 Mg1 P3 C31 -46.8(2)
P1 Mg1 P3 C31 126.79(19)
Mg1 O10 P4 O12 -145.5(3)
Mg1 O10 P4 O11 97.6(4)
Mg1 O10 P4 C36 -25.7(5)
C40 O12 P4 O10 -49.9(4)
C40 O12 P4 O11 72.0(4)
C40 O12 P4 C36 -176.2(4)
C38 O11 P4 O10 -42.8(5)
C38 O11 P4 O12 -166.4(4)
C38 O11 P4 C36 84.9(5)
C35 C36 P4 O10 163.1(4)
C31 C36 P4 O10 -21.7(6)
C35 C36 P4 O12 -71.1(4)
C31 C36 P4 O12 104.2(5)
C35 C36 P4 O11 37.4(5)
C31 C36 P4 O11 -147.3(5)
Mg1 O1 S1 O2 -45.0(4)
Mg1 O1 S1 O3 -175.5(3)
Mg1 O1 S1 C23 69.5(4)
C22 C23 S1 O2 -114.6(4)
C18 C23 S1 O2 61.8(5)
C22 C23 S1 O3 8.7(5)
C18 C23 S1 O3 -174.9(4)
C22 C23 S1 O1 127.1(4)
C18 C23 S1 O1 -56.6(5)
Mg1 O7 S2 O8 -46.4(4)
Mg1 O7 S2 O9 -177.5(3)
Mg1 O7 S2 C47 67.7(4)
C46 C47 S2 O8 -116.2(4)
C42 C47 S2 O8 62.0(5)
C46 C47 S2 O9 7.0(5)
C42 C47 S2 O9 -174.8(4)
C46 C47 S2 O7 124.9(4)
C42 C47 S2 O7 -56.9(5)
